data_7027074
loop_
_publ_author_name
'Chen, Bang-Lin'
'Mok, Kum-Fun'
'Ng, Siu-Choon'

_publ_section_title
;
 Structural diversity in silver(I) and gold(I) complexes with
 2,5-bis(diphenylphosphinomethyl)thiophene
;
_journal_issue 23
_journal_name_full 'Journal of the Chemical Society, Dalton Transactions'
_journal_page_first 4035
_journal_paper_doi 10.1039/a806503i
_journal_year 1998
_chemical_formula_sum 'C60.5 H53.5 Ag3 Cl0.5 I3 O0.25 P4 S2'
_chemical_formula_weight 1694.57
_chemical_name_systematic
; 
 ? 
;
_space_group_IT_number 15
_symmetry_cell_setting monoclinic
_symmetry_space_group_name_Hall '-C 2yc'
_symmetry_space_group_name_H-M 'C 1 2/c 1'
_atom_sites_solution_hydrogens geom
_atom_sites_solution_primary direct
_atom_sites_solution_secondary difmap
_audit_creation_method SHELXL
_cell_angle_alpha 90.00
_cell_angle_beta 91.268(1)
_cell_angle_gamma 90.00
_cell_formula_units_Z 8
_cell_length_a 55.9887(8)
_cell_length_b 9.8065(1)
_cell_length_c 23.3335(1)
_cell_measurement_temperature 293(2)
_cell_volume 12808.2(2)
_computing_cell_refinement 'Siemens XSCANS'
_computing_data_collection 'Siemens XSCANS'
_computing_data_reduction 'Siemens SHELXTL'
_computing_molecular_graphics 'Siemens SHELXTL'
_computing_publication_material 'Siemens SHELXTL'
_computing_structure_refinement 'SHELXL-93 (Sheldrick, 1993)'
_computing_structure_solution 'SHELXS-86 (Sheldrick, 1990)'
_diffrn_ambient_temperature 293(2)
_diffrn_measurement_device 'Siemens P4'
_diffrn_measurement_method '\w scans'
_diffrn_radiation_monochromator graphite
_diffrn_radiation_source 'fine-focus sealed tube'
_diffrn_radiation_type MoK\a
_diffrn_radiation_wavelength 0.71073
_diffrn_reflns_av_R_equivalents 0.0342
_diffrn_reflns_av_sigmaI/netI 0.0333
_diffrn_reflns_limit_h_max 58
_diffrn_reflns_limit_h_min -69
_diffrn_reflns_limit_k_max 12
_diffrn_reflns_limit_k_min -12
_diffrn_reflns_limit_l_max 29
_diffrn_reflns_limit_l_min -28
_diffrn_reflns_number 34588
_diffrn_reflns_theta_max 26.37
_diffrn_reflns_theta_min 1.75
_exptl_absorpt_coefficient_mu 2.576
_exptl_absorpt_correction_T_max 0.928
_exptl_absorpt_correction_T_min 0.670
_exptl_absorpt_correction_type SADABS
_exptl_crystal_colour Colourless
_exptl_crystal_density_diffrn 1.758
_exptl_crystal_description 'Crystal fragment in glass capillary'
_exptl_crystal_F_000 6552
_exptl_crystal_size_max 0.48
_exptl_crystal_size_mid 0.30
_exptl_crystal_size_min 0.10
_refine_diff_density_max 0.743
_refine_diff_density_min -0.717
_refine_diff_density_rms 0.088
_refine_ls_extinction_method none
_refine_ls_goodness_of_fit_all 1.084
_refine_ls_goodness_of_fit_obs 1.126
_refine_ls_matrix_type full
_refine_ls_number_parameters 691
_refine_ls_number_reflns 12846
_refine_ls_number_restraints 1
_refine_ls_restrained_S_all 1.084
_refine_ls_restrained_S_obs 1.126
_refine_ls_R_factor_all 0.0458
_refine_ls_R_factor_obs 0.0323
_refine_ls_shift/esd_max 0.015
_refine_ls_shift/esd_mean 0.000
_refine_ls_structure_factor_coef Fsqd
_refine_ls_weighting_details 'w=1/[\s^2^(Fo^2^)+(0.0344P)^2^+21.5020P] where P=(Fo^2^+2Fc^2^)/3'
_refine_ls_weighting_scheme calc
_refine_ls_wR_factor_all 0.0852
_refine_ls_wR_factor_obs 0.0790
_reflns_number_observed 10366
_reflns_number_total 12846
_reflns_observed_criterion >2sigma(I)
_cod_data_source_file 806503isup1.cif
_cod_data_source_block mkf62a
_cod_depositor_comments
;
The following automatic conversions were performed:

'_symmetry_cell_setting' value 'Monoclinic' changed to 'monoclinic'
according to /home/saulius/struct/CIF-dictionaries/cif_core.dic
dictionary named 'cif_core.dic' version 2.4.2 from 2011-04-26.

Automatic conversion script
Id: cif_fix_values 1891 2012-01-12 08:04:46Z andrius 

The following automatic conversions were performed:

'_refine_ls_weighting_scheme' value 'calc
w=1/[\s^2^(Fo^2^)+(0.0344P)^2^+21.5020P] where P=(Fo^2^+2Fc^2^)/3'
was changed to 'calc'. New tag '_refine_ls_weighting_details' was
created. The value of the new tag was set to
'w=1/[\s^2^(Fo^2^)+(0.0344P)^2^+21.5020P] where P=(Fo^2^+2Fc^2^)/3'.

Automatic conversion script
Id: cif_fix_values 3143 2015-03-26 13:38:13Z robertas 
;
_cod_original_sg_symbol_H-M C2/c
_cod_original_formula_sum 'C60.5 H53.5 Ag3 Cl0.5 I3 O0.25 P4 S2 '
_cod_database_code 7027074

loop_
_symmetry_equiv_pos_as_xyz
'x, y, z'
'-x, y, -z+1/2'
'x+1/2, y+1/2, z'
'-x+1/2, y+1/2, -z+1/2'
'-x, -y, -z'
'x, -y, z-1/2'
'-x+1/2, -y+1/2, -z'
'x+1/2, -y+1/2, z-1/2'

loop_
_atom_site_aniso_label
_atom_site_aniso_U_11
_atom_site_aniso_U_22
_atom_site_aniso_U_33
_atom_site_aniso_U_23
_atom_site_aniso_U_13
_atom_site_aniso_U_12
Ag1 0.0507(2) 0.0622(2) 0.1080(3) -0.0047(2) 0.0193(2) -0.0003(2)
Ag2 0.0411(2) 0.0485(2) 0.03730(15) 0.00016(12) -0.00243(11) -0.00234(12)
Ag3 0.0406(2) 0.0713(2) 0.0382(2) 0.00230(14) -0.00139(12) -0.00173(14)
I1 0.03691(13) 0.0518(2) 0.0668(2) -0.00019(13) 0.00947(12) -0.00035(12)
I2 0.04566(15) 0.04257(15) 0.0737(2) -0.00534(13) 0.00594(13) 0.00573(11)
I3 0.0637(2) 0.0541(2) 0.0939(3) -0.0064(2) 0.0085(2) -0.01065(15)
S1 0.0422(5) 0.0391(5) 0.0504(5) -0.0023(4) 0.0021(4) 0.0011(4)
S2 0.0349(5) 0.0486(6) 0.0539(6) -0.0091(4) 0.0017(4) 0.0008(4)
P1 0.0340(5) 0.0330(5) 0.0396(5) -0.0011(4) -0.0026(4) 0.0022(4)
P2 0.0415(5) 0.0578(6) 0.0354(5) 0.0042(4) 0.0013(4) 0.0008(5)
P3 0.0307(5) 0.0557(6) 0.0409(5) -0.0052(4) -0.0011(4) 0.0001(4)
P4 0.0341(5) 0.0383(5) 0.0344(5) 0.0005(4) -0.0005(4) 0.0017(4)
C1 0.037(2) 0.040(2) 0.040(2) -0.001(2) -0.0029(15) -0.001(2)
C2 0.063(3) 0.042(2) 0.116(4) -0.010(3) 0.029(3) -0.009(2)
C3 0.063(3) 0.061(3) 0.135(5) -0.010(3) 0.034(3) -0.020(3)
C4 0.039(2) 0.079(3) 0.087(4) 0.001(3) 0.012(2) 0.001(2)
C5 0.051(3) 0.054(3) 0.099(4) 0.005(3) 0.016(2) 0.012(2)
C6 0.044(2) 0.041(2) 0.084(3) -0.003(2) 0.009(2) 0.005(2)
C7 0.040(2) 0.036(2) 0.038(2) 0.0010(15) 0.0013(15) 0.000(2)
C8 0.059(3) 0.050(2) 0.048(2) -0.003(2) -0.012(2) 0.006(2)
C9 0.084(3) 0.059(3) 0.045(2) -0.013(2) -0.005(2) -0.005(3)
C10 0.089(3) 0.042(2) 0.053(3) -0.011(2) 0.014(2) 0.003(2)
C11 0.071(3) 0.041(2) 0.071(3) -0.003(2) -0.002(2) 0.018(2)
C12 0.051(2) 0.043(2) 0.050(2) -0.002(2) -0.009(2) 0.007(2)
C13 0.037(2) 0.041(2) 0.049(2) 0.008(2) -0.001(2) 0.002(2)
C14 0.040(2) 0.041(2) 0.040(2) 0.003(2) -0.002(2) 0.001(2)
C15 0.055(3) 0.056(3) 0.052(2) -0.010(2) 0.000(2) -0.010(2)
C16 0.054(2) 0.062(3) 0.045(2) -0.014(2) 0.007(2) -0.003(2)
C17 0.042(2) 0.050(2) 0.034(2) 0.006(2) 0.000(2) 0.003(2)
C18 0.043(2) 0.053(2) 0.045(2) 0.011(2) 0.001(2) 0.001(2)
C19 0.043(2) 0.073(3) 0.041(2) 0.001(2) 0.004(2) -0.007(2)
C20 0.058(3) 0.092(4) 0.061(3) 0.015(3) 0.003(2) -0.015(3)
C21 0.072(4) 0.106(5) 0.082(4) 0.024(3) 0.010(3) -0.026(3)
C22 0.070(4) 0.138(6) 0.106(5) -0.009(5) 0.027(4) -0.041(4)
C23 0.050(3) 0.152(7) 0.110(5) 0.024(5) -0.006(3) -0.023(4)
C24 0.052(3) 0.120(5) 0.080(4) 0.025(3) -0.004(3) -0.008(3)
C25 0.050(2) 0.060(3) 0.046(2) -0.003(2) -0.002(2) 0.010(2)
C26 0.080(3) 0.075(3) 0.053(3) -0.007(2) 0.008(2) 0.005(3)
C27 0.103(5) 0.092(4) 0.067(3) -0.022(3) 0.004(3) 0.017(4)
C28 0.106(5) 0.081(4) 0.100(5) -0.035(4) -0.012(4) 0.027(4)
C29 0.119(5) 0.060(3) 0.112(5) -0.002(4) 0.002(4) 0.000(3)
C30 0.102(4) 0.066(3) 0.073(3) 0.001(3) 0.015(3) 0.003(3)
C31 0.034(2) 0.067(3) 0.047(2) -0.003(2) -0.001(2) -0.004(2)
C32 0.066(3) 0.075(4) 0.114(5) -0.020(3) 0.027(3) -0.021(3)
C33 0.084(4) 0.096(5) 0.138(6) -0.027(4) 0.031(4) -0.038(4)
C34 0.051(3) 0.120(5) 0.094(4) 0.002(4) 0.008(3) -0.029(3)
C35 0.041(3) 0.110(5) 0.077(4) 0.010(3) 0.010(2) 0.004(3)
C36 0.042(2) 0.080(3) 0.067(3) 0.003(3) 0.006(2) 0.002(2)
C37 0.036(2) 0.060(3) 0.043(2) -0.006(2) 0.001(2) 0.004(2)
C38 0.056(3) 0.063(3) 0.070(3) -0.011(2) -0.011(2) 0.001(2)
C39 0.079(4) 0.054(3) 0.109(5) -0.006(3) -0.014(3) -0.001(3)
C40 0.076(4) 0.068(3) 0.090(4) 0.016(3) 0.009(3) 0.013(3)
C41 0.051(3) 0.090(4) 0.064(3) 0.013(3) -0.002(2) 0.018(3)
C42 0.040(2) 0.074(3) 0.053(2) 0.000(2) -0.001(2) 0.004(2)
C43 0.036(2) 0.061(3) 0.047(2) -0.011(2) 0.001(2) -0.002(2)
C44 0.031(2) 0.062(3) 0.039(2) -0.014(2) -0.0029(15) 0.003(2)
C45 0.040(2) 0.070(3) 0.042(2) -0.001(2) -0.002(2) 0.012(2)
C46 0.043(2) 0.061(3) 0.041(2) 0.007(2) -0.001(2) 0.003(2)
C47 0.038(2) 0.050(2) 0.034(2) -0.008(2) 0.0011(15) -0.003(2)
C48 0.038(2) 0.050(2) 0.042(2) -0.009(2) 0.002(2) -0.002(2)
C49 0.039(2) 0.041(2) 0.040(2) 0.003(2) -0.002(2) 0.000(2)
C50 0.066(3) 0.046(2) 0.044(2) -0.002(2) 0.001(2) 0.009(2)
C51 0.074(3) 0.048(3) 0.066(3) -0.009(2) 0.010(2) 0.013(2)
C52 0.070(3) 0.049(3) 0.074(3) 0.011(2) 0.000(2) 0.015(2)
C53 0.068(3) 0.061(3) 0.060(3) 0.020(2) 0.002(2) 0.014(2)
C54 0.057(3) 0.058(3) 0.044(2) 0.003(2) 0.005(2) 0.012(2)
C55 0.039(2) 0.034(2) 0.042(2) 0.004(2) 0.004(2) 0.002(2)
C56 0.046(2) 0.051(2) 0.044(2) -0.001(2) 0.003(2) 0.004(2)
C57 0.056(3) 0.055(3) 0.054(2) -0.004(2) 0.018(2) 0.006(2)
C58 0.047(2) 0.058(3) 0.077(3) 0.006(2) 0.022(2) 0.004(2)
C59 0.037(2) 0.092(4) 0.080(3) 0.005(3) -0.002(2) -0.003(2)
C60 0.042(2) 0.073(3) 0.051(2) 0.001(2) 0.001(2) -0.003(2)
C61 0.085(22) 0.544(103) 0.070(20) 0.161(39) 0.023(18) 0.109(38)
Cl1 0.206(15) 0.247(17) 0.611(39) 0.175(23) -0.266(22) -0.086(13)
Cl2 0.285(20) 0.242(16) 0.119(9) 0.071(9) 0.092(11) 0.045(14)
C62 0.070(15) 0.133(24) 0.048(14) 0.027(14) 0.034(12) 0.043(15)
O62 0.101(12) 0.107(12) 0.054(8) -0.021(8) 0.004(8) -0.026(10)

loop_
_atom_site_label
_atom_site_type_symbol
_atom_site_fract_x
_atom_site_fract_y
_atom_site_fract_z
_atom_site_U_iso_or_equiv
_atom_site_thermal_displace_type
_atom_site_occupancy
_atom_site_calc_flag
_atom_site_refinement_flags
_atom_site_disorder_group
Ag1 Ag 0.140025(7) 0.43193(4) 0.34218(2) 0.07337(12) Uani 1 d . .
Ag2 Ag 0.179496(5) 0.63800(3) 0.314500(12) 0.04237(8) Uani 1 d . .
Ag3 Ag 0.092139(5) 0.53098(4) 0.385004(13) 0.05005(9) Uani 1 d . .
I1 I 0.131078(5) 0.71324(3) 0.356691(13) 0.05174(8) Uani 1 d . .
I2 I 0.184019(5) 0.34188(3) 0.305911(13) 0.05390(8) Uani 1 d . .
I3 I 0.105846(6) 0.23708(3) 0.36844(2) 0.07044(10) Uani 1 d . .
S1 S 0.16076(2) 0.43501(10) 0.46987(4) 0.0439(2) Uani 1 d . .
S2 S 0.11958(2) 0.45127(11) 0.21736(4) 0.0458(2) Uani 1 d . .
P1 P 0.20625(2) 0.68997(9) 0.39685(4) 0.0356(2) Uani 1 d . .
P2 P 0.09064(2) 0.51936(12) 0.49013(4) 0.0449(2) Uani 1 d . .
P3 P 0.06101(2) 0.55162(11) 0.30932(4) 0.0425(2) Uani 1 d . .
P4 P 0.17878(2) 0.69323(10) 0.21134(4) 0.0356(2) Uani 1 d . .
C1 C 0.23766(6) 0.6807(4) 0.3763(2) 0.0389(8) Uani 1 d . .
C2 C 0.25183(9) 0.7943(5) 0.3716(3) 0.0733(15) Uani 1 d . .
H2A H 0.24604(9) 0.8787(5) 0.3829(3) 0.088 Uiso 1 calc R .
C3 C 0.27468(10) 0.7847(6) 0.3500(3) 0.086(2) Uani 1 d . .
H3A H 0.28390(10) 0.8630(6) 0.3466(3) 0.103 Uiso 1 calc R .
C4 C 0.28372(8) 0.6625(5) 0.3339(2) 0.0681(13) Uani 1 d . .
H4A H 0.29901(8) 0.6567(5) 0.3194(2) 0.082 Uiso 1 calc R .
C5 C 0.27007(8) 0.5483(5) 0.3394(2) 0.0677(13) Uani 1 d . .
H5A H 0.27620(8) 0.4639(5) 0.3291(2) 0.081 Uiso 1 calc R .
C6 C 0.24682(8) 0.5572(4) 0.3606(2) 0.0562(11) Uani 1 d . .
H6A H 0.23761(8) 0.4788(4) 0.3638(2) 0.067 Uiso 1 calc R .
C7 C 0.20334(6) 0.8544(4) 0.43223(15) 0.0381(8) Uani 1 d . .
C8 C 0.21712(8) 0.8927(4) 0.4801(2) 0.0524(10) Uani 1 d . .
H8A H 0.22857(8) 0.8329(4) 0.4949(2) 0.063 Uiso 1 calc R .
C9 C 0.21400(10) 1.0178(5) 0.5057(2) 0.0628(12) Uani 1 d . .
H9A H 0.22348(10) 1.0426(5) 0.5372(2) 0.075 Uiso 1 calc R .
C10 C 0.19692(9) 1.1059(5) 0.4846(2) 0.0612(12) Uani 1 d . .
H10A H 0.19474(9) 1.1900(5) 0.5022(2) 0.073 Uiso 1 calc R .
C11 C 0.18303(9) 1.0706(4) 0.4377(2) 0.0614(12) Uani 1 d . .
H11A H 0.17146(9) 1.1306(4) 0.4235(2) 0.074 Uiso 1 calc R .
C12 C 0.18630(7) 0.9455(4) 0.4115(2) 0.0482(9) Uani 1 d . .
H12A H 0.17694(7) 0.9223(4) 0.3795(2) 0.058 Uiso 1 calc R .
C13 C 0.20512(6) 0.5646(4) 0.4570(2) 0.0427(9) Uani 1 d . .
H13A H 0.20863(6) 0.4743(4) 0.4423(2) 0.051 Uiso 1 calc R .
H13B H 0.21738(6) 0.5875(4) 0.4854(2) 0.051 Uiso 1 calc R .
C14 C 0.18134(7) 0.5617(4) 0.4852(2) 0.0405(8) Uani 1 d . .
C15 C 0.17250(8) 0.6493(5) 0.5241(2) 0.0544(10) Uani 1 d . .
H15A H 0.18091(8) 0.7244(5) 0.5381(2) 0.065 Uiso 1 calc R .
C16 C 0.14900(8) 0.6152(5) 0.5413(2) 0.0535(10) Uani 1 d . .
H16A H 0.14060(8) 0.6665(5) 0.5677(2) 0.064 Uiso 1 calc R .
C17 C 0.13997(7) 0.5015(4) 0.5159(2) 0.0421(9) Uani 1 d . .
C18 C 0.11647(7) 0.4317(4) 0.5253(2) 0.0469(9) Uani 1 d . .
H18A H 0.11378(7) 0.4262(4) 0.5661(2) 0.056 Uiso 1 calc R .
H18B H 0.11736(7) 0.3392(4) 0.5106(2) 0.056 Uiso 1 calc R .
C19 C 0.06553(7) 0.4176(5) 0.5131(2) 0.0525(10) Uani 1 d . .
C20 C 0.06662(9) 0.3159(6) 0.5545(2) 0.0707(14) Uani 1 d . .
H20A H 0.08109(9) 0.2990(6) 0.5735(2) 0.085 Uiso 1 calc R .
C21 C 0.04707(10) 0.2400(7) 0.5682(3) 0.086(2) Uani 1 d . .
H21A H 0.04830(10) 0.1709(7) 0.5954(3) 0.104 Uiso 1 calc R .
C22 C 0.02528(12) 0.2677(8) 0.5407(3) 0.104(2) Uani 1 d . .
H22A H 0.01173(12) 0.2191(8) 0.5506(3) 0.125 Uiso 1 calc R .
C23 C 0.02367(10) 0.3650(8) 0.4996(3) 0.104(2) Uani 1 d . .
H23A H 0.00913(10) 0.3810(8) 0.4807(3) 0.125 Uiso 1 calc R .
C24 C 0.04337(9) 0.4398(7) 0.4857(2) 0.084(2) Uani 1 d . .
H24A H 0.04200(9) 0.5067(7) 0.4576(2) 0.101 Uiso 1 calc R .
C25 C 0.08852(8) 0.6769(5) 0.5317(2) 0.0522(10) Uani 1 d . .
C26 C 0.08082(10) 0.6789(6) 0.5874(2) 0.0693(13) Uani 1 d . .
H26A H 0.07584(10) 0.5984(6) 0.6045(2) 0.083 Uiso 1 calc R .
C27 C 0.08045(12) 0.7990(7) 0.6180(3) 0.087(2) Uani 1 d . .
H27A H 0.07495(12) 0.7989(7) 0.6553(3) 0.105 Uiso 1 calc R .
C28 C 0.08800(12) 0.9177(7) 0.5944(3) 0.096(2) Uani 1 d . .
H28A H 0.08744(12) 0.9983(7) 0.6154(3) 0.115 Uiso 1 calc R .
C29 C 0.09650(13) 0.9185(6) 0.5394(3) 0.097(2) Uani 1 d . .
H29A H 0.10220(13) 0.9988(6) 0.5235(3) 0.116 Uiso 1 calc R .
C30 C 0.09648(11) 0.7981(6) 0.5078(2) 0.080(2) Uani 1 d . .
H30A H 0.10183(11) 0.7987(6) 0.4703(2) 0.096 Uiso 1 calc R .
C31 C 0.03271(7) 0.4650(5) 0.3228(2) 0.0493(10) Uani 1 d . .
C32 C 0.03081(10) 0.3255(6) 0.3150(3) 0.085(2) Uani 1 d . .
H32A H 0.04379(10) 0.2770(6) 0.3014(3) 0.102 Uiso 1 calc R .
C33 C 0.00994(12) 0.2573(7) 0.3269(3) 0.106(2) Uani 1 d . .
H33A H 0.00867(12) 0.1645(7) 0.3192(3) 0.127 Uiso 1 calc R .
C34 C -0.00897(10) 0.3258(8) 0.3499(3) 0.088(2) Uani 1 d . .
H34A H -0.02291(10) 0.2795(8) 0.3587(3) 0.105 Uiso 1 calc R .
C35 C -0.00710(9) 0.4618(7) 0.3597(2) 0.076(2) Uani 1 d . .
H35A H -0.01977(9) 0.5086(7) 0.3757(2) 0.091 Uiso 1 calc R .
C36 C 0.01366(8) 0.5321(6) 0.3460(2) 0.0630(12) Uani 1 d . .
H36A H 0.01463(8) 0.6255(6) 0.3527(2) 0.076 Uiso 1 calc R .
C37 C 0.05212(7) 0.7192(4) 0.2830(2) 0.0464(9) Uani 1 d . .
C38 C 0.06599(9) 0.8321(5) 0.2983(2) 0.0630(12) Uani 1 d . .
H38A H 0.07851(9) 0.8227(5) 0.3249(2) 0.076 Uiso 1 calc R .
C39 C 0.06107(10) 0.9586(5) 0.2739(3) 0.081(2) Uani 1 d . .
H39A H 0.07045(10) 1.0332(5) 0.2843(3) 0.097 Uiso 1 calc R .
C40 C 0.04298(10) 0.9755(6) 0.2353(3) 0.078(2) Uani 1 d . .
H40A H 0.04005(10) 1.0607(6) 0.2191(3) 0.094 Uiso 1 calc R .
C41 C 0.02896(9) 0.8661(6) 0.2203(2) 0.0683(13) Uani 1 d . .
H41A H 0.01635(9) 0.8778(6) 0.1942(2) 0.082 Uiso 1 calc R .
C42 C 0.03331(7) 0.7376(5) 0.2436(2) 0.0557(11) Uani 1 d . .
H42A H 0.02370(7) 0.6641(5) 0.2329(2) 0.067 Uiso 1 calc R .
C43 C 0.07080(7) 0.4665(5) 0.2426(2) 0.0482(9) Uani 1 d . .
H43A H 0.07456(7) 0.3719(5) 0.2510(2) 0.058 Uiso 1 calc R .
H43B H 0.05776(7) 0.4679(5) 0.2146(2) 0.058 Uiso 1 calc R .
C44 C 0.09231(6) 0.5339(4) 0.2174(2) 0.0441(9) Uani 1 d . .
C45 C 0.09433(7) 0.6582(5) 0.1926(2) 0.0506(10) Uani 1 d . .
H45A H 0.08160(7) 0.7186(5) 0.1886(2) 0.061 Uiso 1 calc R .
C46 C 0.11762(7) 0.6879(5) 0.1734(2) 0.0485(9) Uani 1 d . .
H46A H 0.12164(7) 0.7694(5) 0.1557(2) 0.058 Uiso 1 calc R .
C47 C 0.13347(6) 0.5854(4) 0.18355(15) 0.0407(8) Uani 1 d . .
C48 C 0.15942(6) 0.5768(4) 0.1683(2) 0.0434(9) Uani 1 d . .
H48A H 0.16099(6) 0.5985(4) 0.1280(2) 0.052 Uiso 1 calc R .
H48B H 0.16490(6) 0.4839(4) 0.1741(2) 0.052 Uiso 1 calc R .
C49 C 0.16766(6) 0.8612(4) 0.1897(2) 0.0400(8) Uani 1 d . .
C50 C 0.15808(8) 0.9447(4) 0.2313(2) 0.0520(10) Uani 1 d . .
H50A H 0.15890(8) 0.9179(4) 0.2695(2) 0.062 Uiso 1 calc R .
C51 C 0.14731(9) 1.0677(5) 0.2167(2) 0.0629(12) Uani 1 d . .
H51A H 0.14089(9) 1.1227(5) 0.2450(2) 0.075 Uiso 1 calc R .
C52 C 0.14619(9) 1.1076(5) 0.1606(2) 0.0642(12) Uani 1 d . .
H52A H 0.13872(9) 1.1892(5) 0.1506(2) 0.077 Uiso 1 calc R .
C53 C 0.15599(9) 1.0284(5) 0.1189(2) 0.0630(12) Uani 1 d . .
H53A H 0.15540(9) 1.0569(5) 0.0809(2) 0.076 Uiso 1 calc R .
C54 C 0.16675(8) 0.9061(5) 0.1333(2) 0.0531(10) Uani 1 d . .
H54A H 0.17349(8) 0.8531(5) 0.1049(2) 0.064 Uiso 1 calc R .
C55 C 0.20769(6) 0.6763(4) 0.1768(2) 0.0386(8) Uani 1 d . .
C56 C 0.21046(7) 0.6556(4) 0.1181(2) 0.0469(9) Uani 1 d . .
H56A H 0.19705(7) 0.6438(4) 0.0944(2) 0.056 Uiso 1 calc R .
C57 C 0.23302(8) 0.6525(4) 0.0948(2) 0.0546(10) Uani 1 d . .
H57A H 0.23455(8) 0.6398(4) 0.0555(2) 0.065 Uiso 1 calc R .
C58 C 0.25302(8) 0.6677(5) 0.1287(2) 0.0604(12) Uani 1 d . .
H58A H 0.26810(8) 0.6670(5) 0.1128(2) 0.072 Uiso 1 calc R .
C59 C 0.25053(8) 0.6839(6) 0.1867(2) 0.0697(14) Uani 1 d . .
H59A H 0.26407(8) 0.6925(6) 0.2103(2) 0.084 Uiso 1 calc R .
C60 C 0.22797(7) 0.6876(5) 0.2108(2) 0.0555(11) Uani 1 d . .
H60A H 0.22662(7) 0.6978(5) 0.2502(2) 0.067 Uiso 1 calc R .
C61 C -0.03999(7) 0.0845(5) 0.5493(2) 0.233(37) Uani 0.25 d PRD 2
H61A H -0.04941(7) 0.1616(5) 0.5617(2) 0.279 Uiso 0.25 calc PR 2
H61B H -0.05108(7) 0.0097(5) 0.5431(2) 0.279 Uiso 0.25 calc PR 2
Cl1 Cl -0.0304(3) 0.1220(18) 0.4905(9) 0.359(16) Uani 0.25 d PD 2
Cl2 Cl -0.0244(3) 0.0452(18) 0.5989(5) 0.214(7) Uani 0.25 d PD 2
C62 C -0.0377(5) 0.0976(34) 0.5815(11) 0.083(8) Uani 0.25 d P 1
O62 O -0.0526(3) -0.0330(18) 0.5662(6) 0.087(5) Uani 0.25 d P 1

loop_
_atom_type_symbol
_atom_type_description
_atom_type_scat_dispersion_real
_atom_type_scat_dispersion_imag
_atom_type_scat_source
C C 0.0033 0.0016 'International Tables Vol C Tables 4.2.6.8 and 6.1.1.4'
H H 0.0000 0.0000 'International Tables Vol C Tables 4.2.6.8 and 6.1.1.4'
P P 0.1023 0.0942 'International Tables Vol C Tables 4.2.6.8 and 6.1.1.4'
S S 0.1246 0.1234 'International Tables Vol C Tables 4.2.6.8 and 6.1.1.4'
I I -0.4742 1.8119 'International Tables Vol C Tables 4.2.6.8 and 6.1.1.4'
Ag Ag -0.8971 1.1015 'International Tables Vol C Tables 4.2.6.8 and 6.1.1.4'
O O 0.0106 0.0060 'International Tables Vol C Tables 4.2.6.8 and 6.1.1.4'
Cl Cl 0.1484 0.1585 'International Tables Vol C Tables 4.2.6.8 and 6.1.1.4'

loop_
_geom_angle_atom_site_label_1
_geom_angle_atom_site_label_2
_geom_angle_atom_site_label_3
_geom_angle
I2 Ag1 I3 118.00(2)
I2 Ag1 I1 120.64(2)
I3 Ag1 I1 121.30(2)
I2 Ag1 Ag3 178.62(2)
I3 Ag1 Ag3 62.053(12)
I1 Ag1 Ag3 59.260(11)
I2 Ag1 Ag2 59.769(11)
I3 Ag1 Ag2 177.49(2)
I1 Ag1 Ag2 60.888(11)
Ag3 Ag1 Ag2 120.15(2)
P1 Ag2 P4 135.42(3)
P1 Ag2 I2 101.94(2)
P4 Ag2 I2 98.67(2)
P1 Ag2 I1 103.40(2)
P4 Ag2 I1 105.73(2)
I2 Ag2 I1 110.339(12)
P1 Ag2 Ag1 113.56(3)
P4 Ag2 Ag1 110.68(2)
I2 Ag2 Ag1 54.892(10)
I1 Ag2 Ag1 55.459(10)
P2 Ag3 P3 132.85(4)
P2 Ag3 I1 107.31(3)
P3 Ag3 I1 108.01(3)
P2 Ag3 I3 95.63(3)
P3 Ag3 I3 99.50(3)
I1 Ag3 I3 111.407(13)
P2 Ag3 Ag1 111.27(3)
P3 Ag3 Ag1 113.95(3)
I1 Ag3 Ag1 56.672(11)
I3 Ag3 Ag1 54.744(11)
Ag1 I1 Ag3 64.069(12)
Ag1 I1 Ag2 63.653(11)
Ag3 I1 Ag2 127.721(13)
Ag1 I2 Ag2 65.340(12)
Ag1 I3 Ag3 63.203(12)
C14 S1 C17 93.2(2)
C47 S2 C44 92.9(2)
C7 P1 C1 105.0(2)
C7 P1 C13 103.8(2)
C1 P1 C13 102.2(2)
C7 P1 Ag2 118.55(12)
C1 P1 Ag2 110.86(12)
C13 P1 Ag2 114.80(13)
C19 P2 C25 104.4(2)
C19 P2 C18 102.5(2)
C25 P2 C18 102.5(2)
C19 P2 Ag3 111.33(13)
C25 P2 Ag3 119.59(15)
C18 P2 Ag3 114.72(14)
C37 P3 C31 104.2(2)
C37 P3 C43 101.9(2)
C31 P3 C43 102.0(2)
C37 P3 Ag3 120.02(13)
C31 P3 Ag3 116.11(14)
C43 P3 Ag3 110.25(13)
C49 P4 C55 105.0(2)
C49 P4 C48 102.4(2)
C55 P4 C48 102.6(2)
C49 P4 Ag2 117.75(12)
C55 P4 Ag2 114.46(12)
C48 P4 Ag2 112.93(13)
C6 C1 C2 118.4(4)
C6 C1 P1 118.7(3)
C2 C1 P1 122.7(3)
C1 C2 C3 120.9(5)
C4 C3 C2 120.8(5)
C3 C4 C5 119.1(4)
C4 C5 C6 120.5(4)
C1 C6 C5 120.3(4)
C12 C7 C8 118.1(4)
C12 C7 P1 118.7(3)
C8 C7 P1 123.2(3)
C9 C8 C7 120.9(4)
C10 C9 C8 120.0(4)
C9 C10 C11 120.3(4)
C10 C11 C12 119.8(4)
C11 C12 C7 120.9(4)
C14 C13 P1 112.8(2)
C15 C14 C13 128.7(4)
C15 C14 S1 110.1(3)
C13 C14 S1 121.2(3)
C14 C15 C16 113.3(4)
C17 C16 C15 114.0(4)
C16 C17 C18 129.1(4)
C16 C17 S1 109.4(3)
C18 C17 S1 121.4(3)
C17 C18 P2 113.6(3)
C20 C19 C24 117.0(4)
C20 C19 P2 125.3(3)
C24 C19 P2 117.7(4)
C21 C20 C19 122.0(5)
C20 C21 C22 119.0(6)
C23 C22 C21 120.5(6)
C22 C23 C24 120.2(6)
C23 C24 C19 121.3(6)
C26 C25 C30 118.4(5)
C26 C25 P2 122.5(4)
C30 C25 P2 119.0(4)
C27 C26 C25 120.6(6)
C28 C27 C26 121.0(6)
C27 C28 C29 119.9(6)
C28 C29 C30 119.5(6)
C25 C30 C29 120.6(6)
C36 C31 C32 117.9(4)
C36 C31 P3 121.8(4)
C32 C31 P3 120.0(4)
C33 C32 C31 121.0(6)
C34 C33 C32 120.4(6)
C35 C34 C33 119.3(5)
C34 C35 C36 120.6(5)
C31 C36 C35 120.8(5)
C38 C37 C42 118.4(4)
C38 C37 P3 118.9(3)
C42 C37 P3 122.4(3)
C39 C38 C37 119.9(4)
C40 C39 C38 121.5(5)
C39 C40 C41 119.4(5)
C40 C41 C42 121.0(5)
C41 C42 C37 119.8(5)
C44 C43 P3 112.6(3)
C45 C44 C43 129.5(4)
C45 C44 S2 109.9(3)
C43 C44 S2 120.6(3)
C44 C45 C46 113.9(4)
C47 C46 C45 113.3(4)
C46 C47 C48 129.1(4)
C46 C47 S2 110.1(3)
C48 C47 S2 120.7(3)
C47 C48 P4 113.2(3)
C50 C49 C54 118.0(4)
C50 C49 P4 118.2(3)
C54 C49 P4 123.6(3)
C49 C50 C51 121.0(4)
C52 C51 C50 119.6(4)
C51 C52 C53 120.5(4)
C52 C53 C54 119.9(4)
C53 C54 C49 120.9(4)
C60 C55 C56 118.0(4)
C60 C55 P4 117.7(3)
C56 C55 P4 124.3(3)
C57 C56 C55 120.6(4)
C58 C57 C56 120.9(4)
C57 C58 C59 119.0(4)
C58 C59 C60 120.8(4)
C55 C60 C59 120.7(4)
Cl2 C61 Cl1 123.5(7)

loop_
_geom_bond_atom_site_label_1
_geom_bond_atom_site_label_2
_geom_bond_distance
Ag1 I2 2.7669(4)
Ag1 I3 2.7821(5)
Ag1 I1 2.8254(5)
Ag1 Ag3 3.0411(5)
Ag1 Ag2 3.0738(5)
Ag2 P1 2.4636(9)
Ag2 P4 2.4667(9)
Ag2 I2 2.9223(4)
Ag2 I1 2.9967(4)
Ag3 P2 2.4588(10)
Ag3 P3 2.4619(10)
Ag3 I1 2.9064(4)
Ag3 I3 3.0097(5)
S1 C14 1.726(4)
S1 C17 1.729(4)
S2 C47 1.728(4)
S2 C44 1.728(4)
P1 C7 1.821(4)
P1 C1 1.835(4)
P1 C13 1.868(4)
P2 C19 1.815(4)
P2 C25 1.829(5)
P2 C18 1.858(4)
P3 C37 1.820(4)
P3 C31 1.831(4)
P3 C43 1.859(4)
P4 C49 1.828(4)
P4 C55 1.832(4)
P4 C48 1.854(4)
C1 C6 1.369(5)
C1 C2 1.373(6)
C2 C3 1.388(7)
C3 C4 1.357(7)
C4 C5 1.363(7)
C5 C6 1.405(6)
C7 C12 1.387(5)
C7 C8 1.394(5)
C8 C9 1.377(6)
C9 C10 1.372(7)
C10 C11 1.373(6)
C11 C12 1.385(6)
C13 C14 1.499(5)
C14 C15 1.351(6)
C15 C16 1.424(6)
C16 C17 1.356(6)
C17 C18 1.503(5)
C19 C20 1.389(6)
C19 C24 1.400(6)
C20 C21 1.367(7)
C21 C22 1.392(9)
C22 C23 1.355(9)
C23 C24 1.369(8)
C25 C26 1.379(6)
C25 C30 1.390(7)
C26 C27 1.378(7)
C27 C28 1.358(9)
C28 C29 1.380(9)
C29 C30 1.392(8)
C31 C36 1.375(6)
C31 C32 1.384(7)
C32 C33 1.379(8)
C33 C34 1.374(9)
C34 C35 1.357(8)
C35 C36 1.395(7)
C37 C38 1.394(6)
C37 C42 1.394(5)
C38 C39 1.391(7)
C39 C40 1.351(8)
C40 C41 1.370(8)
C41 C42 1.391(7)
C43 C44 1.505(6)
C44 C45 1.355(6)
C45 C46 1.419(6)
C46 C47 1.358(5)
C47 C48 1.505(5)
C49 C50 1.386(5)
C49 C54 1.387(5)
C50 C51 1.388(6)
C51 C52 1.367(7)
C52 C53 1.370(7)
C53 C54 1.380(6)
C55 C60 1.375(5)
C55 C56 1.397(5)
C56 C57 1.386(6)
C57 C58 1.365(6)
C58 C59 1.373(7)
C59 C60 1.394(6)
C61 Cl2 1.48(2)
C61 Cl1 1.53(2)
C62 O62 1.57(4)
